data_7218783
loop_
_publ_author_name
'Qiao, Jin-Zhong'
'Zhan, Mao-Sheng'
'Hu, Tuo-Ping'

_publ_section_title
;
 Syntheses, crystal structures, photoluminescent/magnetic properties of
 four new coordination polymers based on
 2,3&#x2032;,4,5&#x2032;-biphenyltetracarboxylic acid
;
_journal_issue 107
_journal_name_full 'RSC Adv.'
_journal_page_first 62285
_journal_paper_doi 10.1039/C4RA09505G
_journal_volume 4
_journal_year 2014
_chemical_formula_sum 'C52 H40 Cu5 N4 O23'
_chemical_formula_weight 1406.62
_chemical_name_systematic
; 
 ? 
;
_space_group_crystal_system triclinic
_space_group_IT_number 2
_space_group_name_Hall '-P 1'
_space_group_name_H-M_alt 'P -1'
_symmetry_space_group_name_Hall '-P 1'
_symmetry_space_group_name_H-M 'P -1'
_atom_sites_solution_hydrogens geom
_atom_sites_solution_primary direct
_atom_sites_solution_secondary difmap
_audit_creation_method SHELXL-97
_cell_angle_alpha 107.269(5)
_cell_angle_beta 95.042(4)
_cell_angle_gamma 115.812(5)
_cell_formula_units_Z 1
_cell_length_a 10.8509(5)
_cell_length_b 11.1660(7)
_cell_length_c 12.6776(7)
_cell_measurement_reflns_used 3447
_cell_measurement_temperature 293(2)
_cell_measurement_theta_max 70.3680
_cell_measurement_theta_min 4.6780
_cell_volume 1277.63(15)
_computing_cell_refinement 'SMART (Bruker, 1997)'
_computing_data_collection 'SMART (Bruker, 1997)'
_computing_data_reduction SAINT
_computing_molecular_graphics 'SHELXTL-PLUS (Sheldrick, 1990)'
_computing_publication_material SHELXL-97
_computing_structure_refinement 'SHELXL-97 (Sheldrick, 1997)'
_computing_structure_solution 'SHELXS-97 (Sheldrick, 1990)'
_diffrn_ambient_temperature 293(2)
_diffrn_measured_fraction_theta_full 0.975
_diffrn_measured_fraction_theta_max 0.975
_diffrn_measurement_device_type 'Bruker Apex II CCD diffractometer'
_diffrn_measurement_method '\w scans'
_diffrn_radiation_monochromator graphite
_diffrn_radiation_source 'fine-focus sealed tube'
_diffrn_radiation_type CuK\a
_diffrn_radiation_wavelength 1.54184
_diffrn_reflns_av_R_equivalents 0.0232
_diffrn_reflns_av_unetI/netI 0.0374
_diffrn_reflns_limit_h_max 13
_diffrn_reflns_limit_h_min -12
_diffrn_reflns_limit_k_max 13
_diffrn_reflns_limit_k_min -12
_diffrn_reflns_limit_l_max 11
_diffrn_reflns_limit_l_min -15
_diffrn_reflns_number 8868
_diffrn_reflns_theta_full 70.42
_diffrn_reflns_theta_max 70.42
_diffrn_reflns_theta_min 3.77
_exptl_absorpt_coefficient_mu 3.110
_exptl_absorpt_correction_T_max 0.529
_exptl_absorpt_correction_T_min 0.489
_exptl_absorpt_correction_type multi-scan
_exptl_absorpt_process_details SADABS
_exptl_crystal_colour green
_exptl_crystal_density_diffrn 1.820
_exptl_crystal_density_method 'not measured'
_exptl_crystal_description block
_exptl_crystal_F_000 703
_exptl_crystal_size_max 0.3
_exptl_crystal_size_mid 0.2
_exptl_crystal_size_min 0.2
_refine_diff_density_max 0.595
_refine_diff_density_min -0.748
_refine_diff_density_rms 0.092
_refine_ls_extinction_method none
_refine_ls_goodness_of_fit_ref 1.054
_refine_ls_hydrogen_treatment mixed
_refine_ls_matrix_type full
_refine_ls_number_parameters 419
_refine_ls_number_reflns 4775
_refine_ls_number_restraints 108
_refine_ls_restrained_S_all 1.045
_refine_ls_R_factor_all 0.0527
_refine_ls_R_factor_gt 0.0416
_refine_ls_shift/su_max 0.000
_refine_ls_shift/su_mean 0.000
_refine_ls_structure_factor_coef Fsqd
_refine_ls_weighting_details 'calc w=1/[\s^2^(Fo^2^)+(0.0669P)^2^+1.0703P] where P=(Fo^2^+2Fc^2^)/3'
_refine_ls_weighting_scheme calc
_refine_ls_wR_factor_gt 0.1127
_refine_ls_wR_factor_ref 0.1219
_reflns_number_gt 3956
_reflns_number_total 4775
_reflns_threshold_expression >2sigma(I)
_cod_data_source_file c4ra09505g2.cif
_cod_data_source_block htp-20
_cod_original_cell_volume 1277.63(12)
_cod_database_code 7218783

loop_
_symmetry_equiv_pos_as_xyz
'x, y, z'
'-x, -y, -z'

loop_
_atom_site_label
_atom_site_type_symbol
_atom_site_fract_x
_atom_site_fract_y
_atom_site_fract_z
_atom_site_U_iso_or_equiv
_atom_site_adp_type
_atom_site_occupancy
_atom_site_symmetry_multiplicity
_atom_site_calc_flag
_atom_site_refinement_flags
_atom_site_disorder_assembly
_atom_site_disorder_group
Cu1 Cu 0.0000 0.0000 0.5000 0.02673(18) Uani 1 2 d SU . .
Cu2 Cu 0.84834(5) 0.04975(5) 0.25472(4) 0.02437(15) Uani 1 1 d U . .
Cu3 Cu 0.90981(5) 0.70420(5) 0.53163(4) 0.03046(16) Uani 1 1 d U . .
O1 O 0.2033(2) 0.0845(3) 0.5256(2) 0.0360(6) Uani 1 1 d U A .
O2A O 0.2387(11) 0.035(3) 0.3489(6) 0.046(5) Uani 0.52(5) 1 d PU A 2
O2B O 0.2313(9) -0.033(3) 0.371(2) 0.062(8) Uani 0.48(5) 1 d PU A 1
O3 O 0.7399(2) 0.1095(2) 0.35186(19) 0.0268(5) Uani 1 1 d U . .
O4 O 0.9126(2) 0.2998(3) 0.4962(2) 0.0312(6) Uani 1 1 d U . .
O5 O 0.7934(2) 0.6565(3) 0.6384(2) 0.0301(5) Uani 1 1 d U . .
O6 O 1.0003(2) 0.7367(3) 0.7585(2) 0.0354(6) Uani 1 1 d U . .
O7 O 0.9040(3) 0.9236(3) 1.1458(2) 0.0340(6) Uani 1 1 d U . .
O8 O 0.7491(3) 0.7573(3) 1.1983(2) 0.0528(8) Uani 1 1 d U . .
O9W O 1.0012(2) 0.9084(2) 0.6205(2) 0.0251(5) Uani 1 1 d DU . .
O10W O -0.0578(4) -0.2128(4) 0.3717(3) 0.0557(8) Uani 1 1 d U . .
H10A H 0.0139 -0.2135 0.3376 0.084 Uiso 1 1 d R . .
H10B H -0.1344 -0.2458 0.3126 0.084 Uiso 1 1 d R . .
N1 N 0.7004(3) -0.0054(3) 0.1140(2) 0.0289(6) Uani 1 1 d U . .
N2 N 0.2208(3) -0.5184(3) -0.4088(2) 0.0264(6) Uani 1 1 d U . .
C1 C 0.4853(3) 0.2771(4) 0.6194(3) 0.0258(7) Uani 1 1 d U . .
H1 H 0.4204 0.2891 0.6586 0.031 Uiso 1 1 calc R . .
C2 C 0.4373(3) 0.1691(4) 0.5122(3) 0.0255(7) Uani 1 1 d U A .
C3 C 0.5334(3) 0.1475(4) 0.4543(3) 0.0255(7) Uani 1 1 d U . .
H3 H 0.5012 0.0752 0.3825 0.031 Uiso 1 1 calc R . .
C4 C 0.6774(3) 0.2340(3) 0.5041(3) 0.0215(6) Uani 1 1 d U . .
C5 C 0.7244(3) 0.3442(3) 0.6100(3) 0.0242(7) Uani 1 1 d U . .
H5 H 0.8211 0.4033 0.6421 0.029 Uiso 1 1 calc R . .
C6 C 0.6299(3) 0.3680(3) 0.6691(3) 0.0228(7) Uani 1 1 d U . .
C7 C 0.6805(3) 0.4825(3) 0.7848(3) 0.0231(7) Uani 1 1 d U . .
C8 C 0.7922(3) 0.6223(3) 0.8142(3) 0.0236(7) Uani 1 1 d U . .
C9 C 0.8358(3) 0.7212(4) 0.9255(3) 0.0257(7) Uani 1 1 d U . .
H9 H 0.9089 0.8138 0.9436 0.031 Uiso 1 1 calc R . .
C10 C 0.7731(3) 0.6853(4) 1.0102(3) 0.0264(7) Uani 1 1 d U . .
C11 C 0.6647(4) 0.5460(4) 0.9818(3) 0.0326(8) Uani 1 1 d U . .
H11 H 0.6229 0.5190 1.0378 0.039 Uiso 1 1 calc R . .
C12 C 0.6183(4) 0.4475(4) 0.8713(3) 0.0289(7) Uani 1 1 d U . .
H12 H 0.5440 0.3557 0.8538 0.035 Uiso 1 1 calc R . .
C13 C 0.2796(4) 0.0764(4) 0.4593(3) 0.0355(9) Uani 1 1 d U . .
C14 C 0.7859(3) 0.2123(3) 0.4456(3) 0.0217(6) Uani 1 1 d U . .
C15 C 0.8682(3) 0.6748(3) 0.7308(3) 0.0250(7) Uani 1 1 d U . .
C16 C 0.8127(4) 0.7948(4) 1.1269(3) 0.0315(8) Uani 1 1 d U . .
C17 C 0.6476(4) -0.0873(4) -0.0903(3) 0.0337(8) Uani 1 1 d U . .
H17 H 0.6780 -0.0810 -0.1557 0.040 Uiso 1 1 calc R . .
C18 C 0.7399(4) -0.0006(4) 0.0174(3) 0.0342(8) Uani 1 1 d U . .
H18 H 0.8328 0.0634 0.0226 0.041 Uiso 1 1 calc R . .
C19 C 0.5644(4) -0.0896(4) 0.1064(3) 0.0316(8) Uani 1 1 d U . .
H19 H 0.5347 -0.0873 0.1732 0.038 Uiso 1 1 calc R . .
C20 C 0.4664(4) -0.1797(4) 0.0030(3) 0.0325(8) Uani 1 1 d U . .
H20 H 0.3726 -0.2372 0.0007 0.039 Uiso 1 1 calc R . .
C21 C 0.5085(4) -0.1840(4) -0.0979(3) 0.0293(7) Uani 1 1 d U . .
C22 C 0.4091(4) -0.2940(4) -0.2090(3) 0.0278(7) Uani 1 1 d U . .
C23 C 0.2657(4) -0.3402(4) -0.2293(3) 0.0342(8) Uani 1 1 d U . .
H23 H 0.2303 -0.2961 -0.1756 0.041 Uiso 1 1 calc R . .
C24 C 0.1753(4) -0.4516(4) -0.3289(3) 0.0319(8) Uani 1 1 d U . .
H24 H 0.0789 -0.4814 -0.3411 0.038 Uiso 1 1 calc R . .
C25 C 0.3607(4) -0.4692(4) -0.3916(3) 0.0328(8) Uani 1 1 d U . .
H25 H 0.3939 -0.5121 -0.4481 0.039 Uiso 1 1 calc R . .
C26 C 0.4571(4) -0.3584(4) -0.2944(3) 0.0328(8) Uani 1 1 d U . .
H26 H 0.5534 -0.3269 -0.2860 0.039 Uiso 1 1 calc R . .
H9W H 0.947(4) 0.928(4) 0.657(3) 0.036(11) Uiso 1 1 d D . .
O12W O 0.2499(14) -0.2020(11) 0.1706(9) 0.131(5) Uani 0.618(10) 1 d P B 3
O11W O 0.0903(14) -0.2484(13) 0.2188(12) 0.097(5) Uani 0.382(10) 1 d P B 4
O13W O 0.102(2) -0.308(3) 0.1241(12) 0.132(10) Uani 0.28 1 d P C 5
O14W O 0.028(3) -0.447(3) 0.048(3) 0.154(14) Uani 0.22 1 d P . 6

loop_
_atom_site_aniso_label
_atom_site_aniso_U_11
_atom_site_aniso_U_22
_atom_site_aniso_U_33
_atom_site_aniso_U_23
_atom_site_aniso_U_13
_atom_site_aniso_U_12
Cu1 0.0132(3) 0.0303(4) 0.0318(4) 0.0117(3) 0.0037(3) 0.0069(3)
Cu2 0.0167(2) 0.0249(3) 0.0208(3) -0.00341(19) 0.00118(18) 0.0096(2)
Cu3 0.0177(3) 0.0221(3) 0.0313(3) -0.0060(2) 0.0092(2) 0.0025(2)
O1 0.0116(11) 0.0498(16) 0.0355(14) 0.0113(12) 0.0052(10) 0.0086(11)
O2A 0.022(3) 0.063(10) 0.026(3) -0.005(4) -0.002(2) 0.015(4)
O2B 0.018(3) 0.057(10) 0.052(7) -0.026(7) 0.002(3) 0.001(4)
O3 0.0169(11) 0.0281(12) 0.0229(11) -0.0046(9) 0.0023(9) 0.0101(10)
O4 0.0136(11) 0.0274(12) 0.0350(14) -0.0059(10) 0.0047(10) 0.0068(10)
O5 0.0215(12) 0.0324(13) 0.0238(12) 0.0034(10) 0.0029(10) 0.0078(10)
O6 0.0160(11) 0.0440(15) 0.0408(15) 0.0172(12) 0.0072(10) 0.0092(11)
O7 0.0281(13) 0.0334(14) 0.0276(13) -0.0056(10) 0.0043(10) 0.0157(11)
O8 0.0472(17) 0.0550(19) 0.0252(14) -0.0019(13) 0.0144(13) 0.0087(15)
O9W 0.0177(11) 0.0239(12) 0.0250(12) -0.0007(9) 0.0054(9) 0.0091(9)
O10W 0.058(2) 0.065(2) 0.0496(19) 0.0148(16) 0.0112(16) 0.0393(18)
N1 0.0236(14) 0.0268(15) 0.0253(14) -0.0013(12) 0.0003(11) 0.0111(12)
N2 0.0220(14) 0.0223(14) 0.0230(14) -0.0001(11) 0.0026(11) 0.0068(12)
C1 0.0139(14) 0.0263(17) 0.0305(17) 0.0035(14) 0.0074(13) 0.0083(13)
C2 0.0116(14) 0.0247(16) 0.0282(17) -0.0002(13) 0.0019(12) 0.0057(13)
C3 0.0163(14) 0.0242(16) 0.0244(16) -0.0028(13) 0.0028(12) 0.0083(13)
C4 0.0163(14) 0.0207(15) 0.0233(16) 0.0015(12) 0.0056(12) 0.0097(13)
C5 0.0124(14) 0.0184(15) 0.0302(17) -0.0005(13) 0.0035(12) 0.0043(12)
C6 0.0153(14) 0.0197(15) 0.0230(16) -0.0006(12) 0.0044(12) 0.0054(12)
C7 0.0140(14) 0.0224(16) 0.0247(16) -0.0005(13) 0.0045(12) 0.0079(12)
C8 0.0161(14) 0.0238(16) 0.0233(16) -0.0002(13) 0.0045(12) 0.0092(13)
C9 0.0187(15) 0.0216(16) 0.0273(17) -0.0003(13) 0.0056(13) 0.0080(13)
C10 0.0235(16) 0.0288(17) 0.0214(16) 0.0001(13) 0.0049(13) 0.0143(14)
C11 0.0286(18) 0.0342(19) 0.0290(18) 0.0051(15) 0.0137(15) 0.0134(15)
C12 0.0231(16) 0.0220(16) 0.0290(18) 0.0025(14) 0.0079(14) 0.0047(14)
C13 0.0144(16) 0.037(2) 0.036(2) -0.0035(16) 0.0010(14) 0.0085(15)
C14 0.0164(14) 0.0249(16) 0.0226(16) 0.0045(13) 0.0055(12) 0.0118(13)
C15 0.0224(16) 0.0199(15) 0.0236(16) -0.0023(12) 0.0054(13) 0.0093(13)
C16 0.0233(17) 0.037(2) 0.0245(17) -0.0013(15) 0.0031(14) 0.0157(16)
C17 0.0271(18) 0.036(2) 0.0262(18) 0.0043(15) 0.0010(14) 0.0114(16)
C18 0.0214(17) 0.0324(19) 0.034(2) 0.0055(16) 0.0020(14) 0.0065(15)
C19 0.0245(17) 0.037(2) 0.0264(18) 0.0035(15) 0.0034(14) 0.0144(15)
C20 0.0198(16) 0.0326(19) 0.0313(18) 0.0022(15) 0.0004(14) 0.0085(15)
C21 0.0252(16) 0.0247(17) 0.0269(17) -0.0001(14) -0.0047(13) 0.0112(14)
C22 0.0261(17) 0.0231(17) 0.0247(17) 0.0033(13) -0.0014(13) 0.0090(14)
C23 0.0283(18) 0.033(2) 0.0295(19) -0.0041(15) 0.0032(14) 0.0161(16)
C24 0.0193(16) 0.0328(19) 0.0305(19) -0.0007(15) 0.0016(14) 0.0106(15)
C25 0.0245(17) 0.036(2) 0.0291(18) 0.0019(15) 0.0062(14) 0.0135(16)
C26 0.0188(16) 0.034(2) 0.0331(19) 0.0024(15) 0.0002(14) 0.0106(15)
O12W 0.201(13) 0.118(8) 0.133(9) 0.060(7) 0.107(9) 0.106(9)
O11W 0.089(9) 0.073(8) 0.106(11) 0.008(7) 0.037(8) 0.032(7)
O13W 0.115(15) 0.23(2) 0.044(8) -0.044(11) -0.034(8) 0.151(18)
O14W 0.079(16) 0.10(2) 0.22(4) -0.017(19) -0.065(17) 0.067(16)

loop_
_atom_type_symbol
_atom_type_description
_atom_type_scat_dispersion_real
_atom_type_scat_dispersion_imag
_atom_type_scat_source
C C 0.0181 0.0091 'International Tables Vol C Tables 4.2.6.8 and 6.1.1.4'
H H 0.0000 0.0000 'International Tables Vol C Tables 4.2.6.8 and 6.1.1.4'
Cu Cu -1.9646 0.5888 'International Tables Vol C Tables 4.2.6.8 and 6.1.1.4'
N N 0.0311 0.0180 'International Tables Vol C Tables 4.2.6.8 and 6.1.1.4'
O O 0.0492 0.0322 'International Tables Vol C Tables 4.2.6.8 and 6.1.1.4'

loop_
_geom_angle_atom_site_label_1
_geom_angle_atom_site_label_2
_geom_angle_atom_site_label_3
_geom_angle
_geom_angle_site_symmetry_1
_geom_angle_site_symmetry_3
O1 Cu1 O1 180.000(1) 2_556 .
O1 Cu1 O9W 91.25(10) 2_556 2_666
O1 Cu1 O9W 88.75(10) . 2_666
O1 Cu1 O9W 88.75(10) 2_556 1_445
O1 Cu1 O9W 91.25(10) . 1_445
O9W Cu1 O9W 180.000(1) 2_666 1_445
O1 Cu1 O10W 82.01(12) 2_556 .
O1 Cu1 O10W 97.99(12) . .
O9W Cu1 O10W 94.26(11) 2_666 .
O9W Cu1 O10W 85.74(11) 1_445 .
O1 Cu1 O10W 97.99(12) 2_556 2_556
O1 Cu1 O10W 82.01(12) . 2_556
O9W Cu1 O10W 85.74(11) 2_666 2_556
O9W Cu1 O10W 94.26(11) 1_445 2_556
O10W Cu1 O10W 180.000(1) . 2_556
O3 Cu2 O9W 95.93(10) . 2_766
O3 Cu2 O7 160.48(11) . 1_544
O9W Cu2 O7 90.15(10) 2_766 1_544
O3 Cu2 N1 90.00(11) . .
O9W Cu2 N1 173.90(10) 2_766 .
O7 Cu2 N1 83.77(11) 1_544 .
O3 Cu2 O6 100.77(10) . 2_766
O9W Cu2 O6 87.46(10) 2_766 2_766
O7 Cu2 O6 98.01(10) 1_544 2_766
N1 Cu2 O6 92.86(11) . 2_766
O9W Cu3 O5 92.86(10) . .
O9W Cu3 N2 159.06(12) . 2_655
O5 Cu3 N2 91.46(11) . 2_655
O9W Cu3 O4 95.73(10) . 2_766
O5 Cu3 O4 134.73(12) . 2_766
N2 Cu3 O4 95.72(11) 2_655 2_766
C13 O1 Cu1 131.7(2) . .
C14 O3 Cu2 127.9(2) . .
C14 O4 Cu3 130.6(2) . 2_766
C15 O5 Cu3 110.9(2) . .
C15 O6 Cu2 126.7(2) . 2_766
C16 O7 Cu2 106.7(2) . 1_566
Cu3 O9W Cu2 107.11(12) . 2_766
Cu3 O9W Cu1 104.31(10) . 1_665
Cu2 O9W Cu1 132.24(12) 2_766 1_665
C19 N1 C18 118.3(3) . .
C19 N1 Cu2 118.8(3) . .
C18 N1 Cu2 118.9(2) . .
C24 N2 C25 117.7(3) . .
C24 N2 Cu3 121.8(2) . 2_655
C25 N2 Cu3 119.4(2) . 2_655
C2 C1 C6 120.7(3) . .
C1 C2 C3 120.1(3) . .
C1 C2 C13 119.2(3) . .
C3 C2 C13 120.7(3) . .
C4 C3 C2 119.7(3) . .
C3 C4 C5 119.7(3) . .
C3 C4 C14 121.6(3) . .
C5 C4 C14 118.6(3) . .
C4 C5 C6 121.4(3) . .
C5 C6 C1 118.2(3) . .
C5 C6 C7 121.3(3) . .
C1 C6 C7 120.3(3) . .
C12 C7 C8 117.6(3) . .
C12 C7 C6 118.5(3) . .
C8 C7 C6 123.8(3) . .
C9 C8 C7 120.0(3) . .
C9 C8 C15 116.5(3) . .
C7 C8 C15 123.5(3) . .
C10 C9 C8 121.8(3) . .
C9 C10 C11 118.2(3) . .
C9 C10 C16 121.4(3) . .
C11 C10 C16 120.2(3) . .
C12 C11 C10 120.7(3) . .
C11 C12 C7 121.6(3) . .
O2B C13 O1 118.7(8) . .
O2B C13 O2A 39.5(9) . .
O1 C13 O2A 124.5(4) . .
O2B C13 C2 121.4(6) . .
O1 C13 C2 115.4(3) . .
O2A C13 C2 116.3(7) . .
O4 C14 O3 126.8(3) . .
O4 C14 C4 116.2(3) . .
O3 C14 C4 117.0(3) . .
O6 C15 O5 124.9(3) . .
O6 C15 C8 117.6(3) . .
O5 C15 C8 117.5(3) . .
O8 C16 O7 123.6(3) . .
O8 C16 C10 118.5(3) . .
O7 C16 C10 117.8(3) . .
C18 C17 C21 118.5(4) . .
N1 C18 C17 122.8(3) . .
N1 C19 C20 122.4(3) . .
C19 C20 C21 119.7(3) . .
C20 C21 C17 117.9(3) . .
C20 C21 C22 120.2(3) . .
C17 C21 C22 121.8(3) . .
C23 C22 C26 117.7(3) . .
C23 C22 C21 121.5(3) . .
C26 C22 C21 120.7(3) . .
C24 C23 C22 119.9(3) . .
N2 C24 C23 122.4(3) . .
N2 C25 C26 123.0(3) . .
C25 C26 C22 119.2(3) . .

loop_
_geom_bond_atom_site_label_1
_geom_bond_atom_site_label_2
_geom_bond_distance
_geom_bond_site_symmetry_2
Cu1 O1 1.934(2) 2_556
Cu1 O1 1.934(2) .
Cu1 O9W 2.077(2) 2_666
Cu1 O9W 2.077(2) 1_445
Cu1 O10W 2.217(3) .
Cu1 O10W 2.217(3) 2_556
Cu2 O3 1.949(2) .
Cu2 O9W 1.957(2) 2_766
Cu2 O7 1.998(2) 1_544
Cu2 N1 2.030(3) .
Cu2 O6 2.300(3) 2_766
Cu3 O9W 1.940(2) .
Cu3 O5 1.963(2) .
Cu3 N2 1.967(3) 2_655
Cu3 O4 2.006(2) 2_766
O1 C13 1.242(4) .
O2A C13 1.303(9) .
O2B C13 1.241(10) .
O3 C14 1.252(4) .
O4 C14 1.249(4) .
O4 Cu3 2.006(2) 2_766
O5 C15 1.273(4) .
O6 C15 1.249(4) .
O6 Cu2 2.300(3) 2_766
O7 C16 1.273(5) .
O7 Cu2 1.998(2) 1_566
O8 C16 1.246(5) .
O9W Cu2 1.957(2) 2_766
O9W Cu1 2.077(2) 1_665
N1 C19 1.336(5) .
N1 C18 1.341(5) .
N2 C24 1.337(4) .
N2 C25 1.342(4) .
N2 Cu3 1.967(3) 2_655
C1 C2 1.388(5) .
C1 C6 1.396(4) .
C2 C3 1.390(4) .
C2 C13 1.514(4) .
C3 C4 1.387(4) .
C4 C5 1.389(4) .
C4 C14 1.514(4) .
C5 C6 1.391(4) .
C6 C7 1.491(4) .
C7 C12 1.401(5) .
C7 C8 1.405(5) .
C8 C9 1.391(5) .
C8 C15 1.497(5) .
C9 C10 1.386(5) .
C10 C11 1.390(5) .
C10 C16 1.492(5) .
C11 C12 1.380(5) .
C17 C18 1.390(5) .
C17 C21 1.396(5) .
C19 C20 1.379(5) .
C20 C21 1.390(5) .
C21 C22 1.486(5) .
C22 C23 1.380(5) .
C22 C26 1.387(5) .
C23 C24 1.375(5) .
C25 C26 1.373(5) .
O14W O14W 1.29(5) 2_545
